data_7230601
loop_
_publ_author_name
'Solomatina, Anastasia I.'
'Su, Shih-Hao'
'Lukina, Maria M.'
'Dudenkova, Varvara V.'
'Shcheslavskiy, Vladislav I.'
'Wu, Cheng-Ham'
'Chelushkin, Pavel S.'
'Chou, Pi-Tai'
'Koshevoy, Igor O.'
'Tunik, Sergey P.'

_publ_section_title
;
 Water-soluble cyclometalated platinum(ii) and iridium(iii) complexes:
 synthesis, tuning of the photophysical properties, and in vitro and in
 vivo phosphorescence lifetime imaging
;
_journal_issue 31
_journal_name_full 'RSC Advances'
_journal_page_first 17224
_journal_paper_doi 10.1039/C8RA02742K
_journal_volume 8
_journal_year 2018
_chemical_formula_moiety 'C43 H32 N P2 Pt S, C F3 O3 S'
_chemical_formula_sum 'C44 H32 F3 N O3 P2 Pt S2'
_chemical_formula_weight 1000.85
_space_group_crystal_system triclinic
_space_group_IT_number 2
_space_group_name_Hall '-P 1'
_space_group_name_H-M_alt 'P -1'
_symmetry_space_group_name_Hall '-P 1'
_symmetry_space_group_name_H-M 'P -1'
_atom_sites_solution_hydrogens geom
_audit_creation_method SHELXL-2014/7
_audit_update_record
;
2018-03-27 deposited with the CCDC.
2018-04-30 downloaded from the CCDC.
;
_cell_angle_alpha 106.2530(10)
_cell_angle_beta 99.7900(10)
_cell_angle_gamma 102.2840(10)
_cell_formula_units_Z 2
_cell_length_a 9.0795(3)
_cell_length_b 14.0701(5)
_cell_length_c 18.4070(6)
_cell_measurement_reflns_used 9582
_cell_measurement_temperature 150(2)
_cell_measurement_theta_max 35.08
_cell_measurement_theta_min 2.38
_cell_volume 2138.74(13)
_computing_cell_refinement 'SAINT (Bruker AXS, 2009)'
_computing_data_collection 'APEX2 (Bruker AXS, 2010)'
_computing_data_reduction 'SAINT (Bruker AXS, 2009)'
_computing_molecular_graphics 'Diamond v.4.03 (Brandenburg, 2014)'
_computing_publication_material 'SHELXL-2014 (Sheldrick, 2014)'
_computing_structure_refinement 'SHELXL-2014/7 (Sheldrick, 2014)'
_computing_structure_solution 'SHELXS-2014 (Sheldrick, 2014)'
_diffrn_ambient_temperature 150(2)
_diffrn_detector_area_resol_mean 16
_diffrn_measured_fraction_theta_full 1.000
_diffrn_measured_fraction_theta_max 1.000
_diffrn_measurement_device '62mm x 62mm CCD camera on \k-goniostat'
_diffrn_measurement_device_type 'Bruker KAPPA APEX II DUO CCD'
_diffrn_measurement_method '\f scans and \w scans with \k offset'
_diffrn_radiation_monochromator 'curved graphite crystal'
_diffrn_radiation_type MoK\a
_diffrn_radiation_wavelength 0.71073
_diffrn_reflns_av_R_equivalents 0.0280
_diffrn_reflns_av_unetI/netI 0.0172
_diffrn_reflns_Laue_measured_fraction_full 1.000
_diffrn_reflns_Laue_measured_fraction_max 1.000
_diffrn_reflns_limit_h_max 12
_diffrn_reflns_limit_h_min -12
_diffrn_reflns_limit_k_max 19
_diffrn_reflns_limit_k_min -19
_diffrn_reflns_limit_l_max 25
_diffrn_reflns_limit_l_min -25
_diffrn_reflns_number 87409
_diffrn_reflns_point_group_measured_fraction_full 1.000
_diffrn_reflns_point_group_measured_fraction_max 1.000
_diffrn_reflns_theta_full 25.242
_diffrn_reflns_theta_max 29.999
_diffrn_reflns_theta_min 1.188
_exptl_absorpt_coefficient_mu 3.505
_exptl_absorpt_correction_T_max 0.884
_exptl_absorpt_correction_T_min 0.571
_exptl_absorpt_correction_type numerical
_exptl_absorpt_process_details 'SADABS (Sheldrick, 2008)'
_exptl_crystal_colour orange
_exptl_crystal_density_diffrn 1.554
_exptl_crystal_description plate
_exptl_crystal_F_000 988
_exptl_crystal_preparation Luminescent
_exptl_crystal_size_max 0.180
_exptl_crystal_size_mid 0.141
_exptl_crystal_size_min 0.036
_refine_diff_density_max 1.863
_refine_diff_density_min -1.181
_refine_diff_density_rms 0.086
_refine_ls_extinction_method none
_refine_ls_goodness_of_fit_ref 1.060
_refine_ls_hydrogen_treatment constr
_refine_ls_matrix_type full
_refine_ls_number_parameters 505
_refine_ls_number_reflns 12462
_refine_ls_number_restraints 0
_refine_ls_restrained_S_all 1.060
_refine_ls_R_factor_all 0.0221
_refine_ls_R_factor_gt 0.0200
_refine_ls_shift/su_max 0.004
_refine_ls_shift/su_mean 0.000
_refine_ls_structure_factor_coef Fsqd
_refine_ls_weighting_details 'w=1/[\s^2^(Fo^2^)+(0.0284P)^2^+1.3956P] where P=(Fo^2^+2Fc^2^)/3'
_refine_ls_weighting_scheme calc
_refine_ls_wR_factor_gt 0.0495
_refine_ls_wR_factor_ref 0.0501
_reflns_Friedel_coverage 0.000
_reflns_number_gt 11756
_reflns_number_total 12462
_reflns_threshold_expression 'I > 2\s(I)'
_cod_data_source_file c8ra02742k2.cif
_cod_data_source_block Pt2
_cod_database_code 7230601
_shelx_shelxl_version_number 2014/7
_shelx_space_group_comment
;
The symmetry employed for this shelxl refinement is uniquely defined
by the following loop, which should always be used as a source of
symmetry information in preference to the above space-group names.
They are only intended as comments.
;
_shelx_estimated_absorpt_t_min 0.571
_shelx_estimated_absorpt_t_max 0.884

loop_
_space_group_symop_operation_xyz
'x, y, z'
'-x, -y, -z'

loop_
_atom_site_label
_atom_site_type_symbol
_atom_site_fract_x
_atom_site_fract_y
_atom_site_fract_z
_atom_site_U_iso_or_equiv
_atom_site_adp_type
_atom_site_occupancy
_atom_site_site_symmetry_order
_atom_site_calc_flag
_atom_site_refinement_flags_posn
_atom_site_refinement_flags_adp
C1 C 0.5276(2) 0.64131(13) 0.62299(11) 0.0151(3) Uani 1 1 d . .
C2 C 0.4441(2) 0.60637(13) 0.54593(11) 0.0154(3) Uani 1 1 d . .
C3 C 0.3015(2) 0.52559(13) 0.52858(11) 0.0168(3) Uani 1 1 d . .
C4 C 0.1868(2) 0.46827(15) 0.45851(12) 0.0213(4) Uani 1 1 d . .
H4 H 0.1959 0.4816 0.4114 0.026 Uiso 1 1 calc R U
C5 C 0.0615(2) 0.39277(15) 0.45879(14) 0.0257(4) Uani 1 1 d . .
H5 H -0.0151 0.3549 0.4115 0.031 Uiso 1 1 calc R U
C6 C 0.0447(2) 0.37083(16) 0.52664(15) 0.0274(4) Uani 1 1 d . .
H6 H -0.0418 0.3179 0.5250 0.033 Uiso 1 1 calc R U
C7 C 0.1536(2) 0.42583(16) 0.59633(14) 0.0249(4) Uani 1 1 d . .
H7 H 0.1430 0.4117 0.6430 0.030 Uiso 1 1 calc R U
C8 C 0.2799(2) 0.50277(14) 0.59656(12) 0.0188(4) Uani 1 1 d . .
C9 C 0.5082(2) 0.65808(14) 0.49542(11) 0.0156(3) Uani 1 1 d . .
C10 C 0.4477(2) 0.63559(16) 0.41588(12) 0.0214(4) Uani 1 1 d . .
H10 H 0.3565 0.5805 0.3893 0.026 Uiso 1 1 calc R U
C11 C 0.5196(2) 0.69305(17) 0.37524(12) 0.0239(4) Uani 1 1 d . .
H11 H 0.4785 0.6773 0.3209 0.029 Uiso 1 1 calc R U
C12 C 0.6515(2) 0.77342(17) 0.41437(12) 0.0250(4) Uani 1 1 d . .
H12 H 0.7022 0.8144 0.3879 0.030 Uiso 1 1 calc R U
C13 C 0.7077(2) 0.79249(16) 0.49310(12) 0.0225(4) Uani 1 1 d . .
H13 H 0.7990 0.8474 0.5201 0.027 Uiso 1 1 calc R U
C14 C 1.0925(2) 0.89629(13) 0.63289(11) 0.0151(3) Uani 1 1 d . .
C15 C 1.2010(2) 0.84569(14) 0.65353(12) 0.0193(4) Uani 1 1 d . .
H15 H 1.1968 0.8195 0.6956 0.023 Uiso 1 1 calc R U
C16 C 1.3151(2) 0.83336(16) 0.61307(13) 0.0244(4) Uani 1 1 d . .
H16 H 1.3879 0.7982 0.6272 0.029 Uiso 1 1 calc R U
C17 C 1.3234(2) 0.87225(17) 0.55200(13) 0.0255(4) Uani 1 1 d . .
H17 H 1.4013 0.8634 0.5242 0.031 Uiso 1 1 calc R U
C18 C 1.2176(2) 0.92398(16) 0.53159(13) 0.0236(4) Uani 1 1 d . .
H18 H 1.2236 0.9512 0.4901 0.028 Uiso 1 1 calc R U
C19 C 1.1026(2) 0.93617(15) 0.57190(12) 0.0199(4) Uani 1 1 d . .
H19 H 1.0306 0.9719 0.5578 0.024 Uiso 1 1 calc R U
C20 C 0.8760(2) 1.01411(14) 0.67443(11) 0.0175(3) Uani 1 1 d . .
C21 C 0.9850(2) 1.10618(15) 0.68442(13) 0.0233(4) Uani 1 1 d . .
H21 H 1.0925 1.1097 0.6928 0.028 Uiso 1 1 calc R U
C22 C 0.9361(3) 1.19256(16) 0.68212(15) 0.0315(5) Uani 1 1 d . .
H22 H 1.0102 1.2550 0.6884 0.038 Uiso 1 1 calc R U
C23 C 0.7797(3) 1.18810(18) 0.67072(15) 0.0339(5) Uani 1 1 d . .
H23 H 0.7471 1.2476 0.6697 0.041 Uiso 1 1 calc R U
C24 C 0.6709(3) 1.09759(18) 0.66089(14) 0.0309(5) Uani 1 1 d . .
H24 H 0.5637 1.0949 0.6530 0.037 Uiso 1 1 calc R U
C25 C 0.7184(2) 1.00999(16) 0.66253(13) 0.0231(4) Uani 1 1 d . .
H25 H 0.6435 0.9476 0.6556 0.028 Uiso 1 1 calc R U
C26 C 1.0324(2) 0.93534(14) 0.78520(11) 0.0166(3) Uani 1 1 d . .
C27 C 1.1627(2) 1.01999(15) 0.82321(12) 0.0232(4) Uani 1 1 d . .
H27 H 1.2071 1.0607 0.7949 0.028 Uiso 1 1 calc R U
C28 C 1.2264(3) 1.04419(16) 0.90211(13) 0.0274(4) Uani 1 1 d . .
H28 H 1.3145 1.1018 0.9279 0.033 Uiso 1 1 calc R U
C29 C 1.1627(3) 0.98501(17) 0.94387(13) 0.0281(4) Uani 1 1 d . .
H29 H 1.2068 1.0028 0.9981 0.034 Uiso 1 1 calc R U
C30 C 1.0350(3) 0.90006(17) 0.90690(12) 0.0250(4) Uani 1 1 d . .
H30 H 0.9924 0.8591 0.9355 0.030 Uiso 1 1 calc R U
C31 C 0.9694(2) 0.87505(14) 0.82695(11) 0.0177(3) Uani 1 1 d . .
C32 C 0.8897(2) 0.65578(14) 0.78061(11) 0.0175(3) Uani 1 1 d . .
C33 C 1.0494(2) 0.66992(16) 0.78869(13) 0.0248(4) Uani 1 1 d . .
H33 H 1.1136 0.7347 0.7921 0.030 Uiso 1 1 calc R U
C34 C 1.1152(3) 0.58984(18) 0.79174(16) 0.0315(5) Uani 1 1 d . .
H34 H 1.2237 0.5998 0.7966 0.038 Uiso 1 1 calc R U
C35 C 1.0223(3) 0.49567(18) 0.78760(15) 0.0319(5) Uani 1 1 d . .
H35 H 1.0673 0.4413 0.7905 0.038 Uiso 1 1 calc R U
C36 C 0.8640(3) 0.48081(16) 0.77932(14) 0.0298(5) Uani 1 1 d . .
H36 H 0.8006 0.4161 0.7765 0.036 Uiso 1 1 calc R U
C37 C 0.7970(2) 0.55992(15) 0.77516(13) 0.0234(4) Uani 1 1 d . .
H37 H 0.6879 0.5487 0.7686 0.028 Uiso 1 1 calc R U
C38 C 0.6661(2) 0.76898(15) 0.83221(11) 0.0206(4) Uani 1 1 d . .
C39 C 0.5685(3) 0.83006(19) 0.82098(14) 0.0309(5) Uani 1 1 d . .
H39 H 0.5746 0.8625 0.7823 0.037 Uiso 1 1 calc R U
C40 C 0.4616(3) 0.8437(2) 0.86630(17) 0.0430(7) Uani 1 1 d . .
H40 H 0.3962 0.8866 0.8592 0.052 Uiso 1 1 calc R U
C41 C 0.4506(3) 0.7952(2) 0.92149(15) 0.0441(7) Uani 1 1 d . .
H41 H 0.3764 0.8037 0.9517 0.053 Uiso 1 1 calc R U
C42 C 0.5471(3) 0.7344(2) 0.93283(14) 0.0410(6) Uani 1 1 d . .
H42 H 0.5389 0.7010 0.9708 0.049 Uiso 1 1 calc R U
C43 C 0.6562(3) 0.72168(19) 0.88903(13) 0.0294(5) Uani 1 1 d . .
H43 H 0.7238 0.6808 0.8978 0.035 Uiso 1 1 calc R U
C44 C 0.6127(6) 0.6333(6) 0.1504(3) 0.103(2) Uani 1 1 d . .
N1 N 0.64038(18) 0.73770(12) 0.53345(9) 0.0163(3) Uani 1 1 d . .
O1 O 0.6421(3) 0.8067(2) 0.24919(13) 0.0737(9) Uani 1 1 d . .
O2 O 0.3902(2) 0.69001(17) 0.19442(12) 0.0453(5) Uani 1 1 d . .
O3 O 0.5150(3) 0.77258(19) 0.11374(12) 0.0579(6) Uani 1 1 d . .
F1 F 0.6371(5) 0.5886(3) 0.2054(2) 0.1412(16) Uani 1 1 d . .
F2 F 0.7562(4) 0.6692(4) 0.1370(2) 0.1561(18) Uani 1 1 d . .
F3 F 0.5292(6) 0.5601(3) 0.0860(2) 0.1598(19) Uani 1 1 d . .
P1 P 0.93544(5) 0.90141(3) 0.68280(3) 0.01390(8) Uani 1 1 d . .
P2 P 0.80846(5) 0.76141(4) 0.77435(3) 0.01475(8) Uani 1 1 d . .
S1 S 0.42991(5) 0.58053(4) 0.67735(3) 0.01949(9) Uani 1 1 d . .
S2 S 0.53062(7) 0.73561(6) 0.17905(4) 0.04017(16) Uani 1 1 d . .
Pt1 Pt 0.72712(2) 0.75750(2) 0.65185(2) 0.01284(2) Uani 1 1 d . .

loop_
_atom_site_aniso_label
_atom_site_aniso_U_11
_atom_site_aniso_U_22
_atom_site_aniso_U_33
_atom_site_aniso_U_23
_atom_site_aniso_U_13
_atom_site_aniso_U_12
C1 0.0122(7) 0.0159(8) 0.0159(8) 0.0046(6) 0.0026(6) 0.0027(6)
C2 0.0126(8) 0.0146(7) 0.0165(8) 0.0027(6) 0.0017(6) 0.0034(6)
C3 0.0116(8) 0.0130(7) 0.0225(9) 0.0017(7) 0.0021(7) 0.0037(6)
C4 0.0176(9) 0.0168(8) 0.0240(10) 0.0017(7) -0.0001(7) 0.0044(7)
C5 0.0153(9) 0.0174(9) 0.0332(11) -0.0003(8) -0.0037(8) 0.0009(7)
C6 0.0156(9) 0.0172(9) 0.0430(13) 0.0064(9) 0.0024(9) -0.0003(7)
C7 0.0172(9) 0.0213(9) 0.0344(12) 0.0099(8) 0.0056(8) 0.0013(7)
C8 0.0117(8) 0.0168(8) 0.0245(10) 0.0049(7) 0.0014(7) 0.0021(6)
C9 0.0136(8) 0.0155(8) 0.0162(8) 0.0026(6) 0.0026(6) 0.0053(6)
C10 0.0195(9) 0.0243(9) 0.0168(9) 0.0039(7) 0.0007(7) 0.0050(7)
C11 0.0239(10) 0.0324(10) 0.0154(9) 0.0084(8) 0.0019(7) 0.0091(8)
C12 0.0243(10) 0.0326(11) 0.0194(10) 0.0129(8) 0.0047(8) 0.0053(8)
C13 0.0197(9) 0.0260(9) 0.0196(9) 0.0099(8) 0.0022(7) 0.0010(7)
C14 0.0118(7) 0.0132(7) 0.0172(8) 0.0027(6) 0.0031(6) 0.0005(6)
C15 0.0161(8) 0.0175(8) 0.0224(9) 0.0060(7) 0.0020(7) 0.0037(7)
C16 0.0164(9) 0.0241(9) 0.0314(11) 0.0054(8) 0.0047(8) 0.0085(7)
C17 0.0170(9) 0.0279(10) 0.0290(11) 0.0034(8) 0.0099(8) 0.0051(8)
C18 0.0203(9) 0.0267(10) 0.0240(10) 0.0084(8) 0.0090(8) 0.0040(8)
C19 0.0158(8) 0.0221(9) 0.0220(9) 0.0082(7) 0.0041(7) 0.0047(7)
C20 0.0177(8) 0.0164(8) 0.0178(9) 0.0046(7) 0.0035(7) 0.0053(7)
C21 0.0201(9) 0.0179(9) 0.0288(11) 0.0063(8) 0.0025(8) 0.0038(7)
C22 0.0353(12) 0.0169(9) 0.0370(13) 0.0061(9) 0.0022(10) 0.0053(8)
C23 0.0430(14) 0.0229(10) 0.0360(13) 0.0056(9) 0.0047(10) 0.0192(10)
C24 0.0264(11) 0.0351(12) 0.0355(12) 0.0101(10) 0.0079(9) 0.0190(9)
C25 0.0188(9) 0.0251(9) 0.0257(10) 0.0080(8) 0.0050(8) 0.0074(7)
C26 0.0153(8) 0.0151(8) 0.0168(8) 0.0033(7) 0.0025(7) 0.0026(6)
C27 0.0198(9) 0.0198(9) 0.0233(10) 0.0052(8) 0.0014(8) -0.0026(7)
C28 0.0241(10) 0.0226(9) 0.0228(10) -0.0006(8) -0.0015(8) -0.0032(8)
C29 0.0255(10) 0.0308(11) 0.0164(9) 0.0011(8) -0.0014(8) -0.0018(8)
C30 0.0250(10) 0.0274(10) 0.0158(9) 0.0050(8) 0.0015(8) -0.0015(8)
C31 0.0163(8) 0.0163(8) 0.0160(8) 0.0021(7) 0.0015(7) 0.0015(6)
C32 0.0181(8) 0.0180(8) 0.0144(8) 0.0052(7) 0.0023(7) 0.0026(7)
C33 0.0203(9) 0.0237(9) 0.0329(11) 0.0126(8) 0.0093(8) 0.0046(7)
C34 0.0222(10) 0.0317(11) 0.0449(14) 0.0151(10) 0.0103(10) 0.0110(9)
C35 0.0338(12) 0.0249(10) 0.0396(13) 0.0129(9) 0.0070(10) 0.0118(9)
C36 0.0315(11) 0.0191(9) 0.0353(12) 0.0109(9) 0.0027(9) 0.0013(8)
C37 0.0187(9) 0.0211(9) 0.0258(10) 0.0080(8) 0.0002(8) -0.0005(7)
C38 0.0157(8) 0.0239(9) 0.0157(9) 0.0004(7) 0.0045(7) -0.0005(7)
C39 0.0265(11) 0.0370(12) 0.0287(11) 0.0058(9) 0.0099(9) 0.0117(9)
C40 0.0272(12) 0.0561(17) 0.0377(14) -0.0020(12) 0.0108(11) 0.0159(11)
C41 0.0258(12) 0.0611(17) 0.0276(12) -0.0075(12) 0.0148(10) -0.0017(11)
C42 0.0360(13) 0.0549(16) 0.0198(11) 0.0040(10) 0.0127(10) -0.0063(12)
C43 0.0290(11) 0.0357(12) 0.0191(10) 0.0067(9) 0.0085(8) 0.0006(9)
C44 0.097(4) 0.190(6) 0.082(3) 0.082(4) 0.051(3) 0.087(4)
N1 0.0137(7) 0.0181(7) 0.0149(7) 0.0040(6) 0.0023(6) 0.0028(6)
O1 0.0504(13) 0.103(2) 0.0385(12) 0.0309(13) -0.0085(10) -0.0344(13)
O2 0.0335(10) 0.0643(13) 0.0373(10) 0.0248(10) 0.0113(8) -0.0013(9)
O3 0.0549(13) 0.0780(16) 0.0342(11) 0.0323(11) 0.0060(9) -0.0101(11)
F1 0.197(4) 0.212(4) 0.113(3) 0.103(3) 0.076(3) 0.164(3)
F2 0.107(3) 0.302(6) 0.133(3) 0.103(3) 0.082(2) 0.123(3)
F3 0.302(6) 0.115(3) 0.070(2) 0.0012(19) 0.036(3) 0.121(3)
P1 0.01138(19) 0.01374(19) 0.0152(2) 0.00460(16) 0.00227(16) 0.00174(15)
P2 0.0129(2) 0.0158(2) 0.0135(2) 0.00406(16) 0.00280(16) 0.00115(16)
S1 0.0147(2) 0.0217(2) 0.0185(2) 0.00690(17) 0.00274(17) -0.00150(16)
S2 0.0271(3) 0.0617(4) 0.0240(3) 0.0197(3) 0.0033(2) -0.0089(3)
Pt1 0.01027(3) 0.01390(3) 0.01242(3) 0.00350(2) 0.00170(2) 0.00127(2)

loop_
_atom_type_symbol
_atom_type_description
_atom_type_scat_dispersion_real
_atom_type_scat_dispersion_imag
_atom_type_scat_source
C C 0.0033 0.0016 'International Tables Vol C Tables 4.2.6.8 and 6.1.1.4'
H H 0.0000 0.0000 'International Tables Vol C Tables 4.2.6.8 and 6.1.1.4'
N N 0.0061 0.0033 'International Tables Vol C Tables 4.2.6.8 and 6.1.1.4'
O O 0.0106 0.0060 'International Tables Vol C Tables 4.2.6.8 and 6.1.1.4'
F F 0.0171 0.0103 'International Tables Vol C Tables 4.2.6.8 and 6.1.1.4'
P P 0.1023 0.0942 'International Tables Vol C Tables 4.2.6.8 and 6.1.1.4'
S S 0.1246 0.1234 'International Tables Vol C Tables 4.2.6.8 and 6.1.1.4'
Pt Pt -1.7033 8.3905 'International Tables Vol C Tables 4.2.6.8 and 6.1.1.4'

loop_
_geom_angle_atom_site_label_1
_geom_angle_atom_site_label_2
_geom_angle_atom_site_label_3
_geom_angle
C2 C1 S1 110.71(13)
C2 C1 Pt1 116.29(13)
S1 C1 Pt1 132.84(10)
C1 C2 C3 114.33(17)
C1 C2 C9 115.91(16)
C3 C2 C9 129.71(17)
C8 C3 C4 117.15(17)
C8 C3 C2 110.56(16)
C4 C3 C2 132.28(19)
C5 C4 C3 119.8(2)
C5 C4 H4 120.1
C3 C4 H4 120.1
C4 C5 C6 121.7(2)
C4 C5 H5 119.2
C6 C5 H5 119.2
C7 C6 C5 120.15(19)
C7 C6 H6 119.9
C5 C6 H6 119.9
C6 C7 C8 118.4(2)
C6 C7 H7 120.8
C8 C7 H7 120.8
C7 C8 C3 122.75(18)
C7 C8 S1 125.96(17)
C3 C8 S1 111.28(13)
N1 C9 C10 119.48(17)
N1 C9 C2 113.85(16)
C10 C9 C2 126.66(17)
C11 C10 C9 120.42(19)
C11 C10 H10 119.8
C9 C10 H10 119.8
C12 C11 C10 119.45(19)
C12 C11 H11 120.3
C10 C11 H11 120.3
C13 C12 C11 118.07(19)
C13 C12 H12 121.0
C11 C12 H12 121.0
N1 C13 C12 123.45(19)
N1 C13 H13 118.3
C12 C13 H13 118.3
C15 C14 C19 118.88(17)
C15 C14 P1 118.75(14)
C19 C14 P1 122.27(14)
C16 C15 C14 120.52(19)
C16 C15 H15 119.7
C14 C15 H15 119.7
C17 C16 C15 120.23(19)
C17 C16 H16 119.9
C15 C16 H16 119.9
C18 C17 C16 119.85(19)
C18 C17 H17 120.1
C16 C17 H17 120.1
C17 C18 C19 120.1(2)
C17 C18 H18 120.0
C19 C18 H18 120.0
C18 C19 C14 120.44(18)
C18 C19 H19 119.8
C14 C19 H19 119.8
C25 C20 C21 119.53(18)
C25 C20 P1 118.92(15)
C21 C20 P1 121.43(15)
C22 C21 C20 119.9(2)
C22 C21 H21 120.0
C20 C21 H21 120.0
C23 C22 C21 120.3(2)
C23 C22 H22 119.9
C21 C22 H22 119.9
C24 C23 C22 120.3(2)
C24 C23 H23 119.8
C22 C23 H23 119.8
C23 C24 C25 120.0(2)
C23 C24 H24 120.0
C25 C24 H24 120.0
C24 C25 C20 120.0(2)
C24 C25 H25 120.0
C20 C25 H25 120.0
C31 C26 C27 119.71(18)
C31 C26 P1 117.45(14)
C27 C26 P1 122.81(15)
C28 C27 C26 119.79(19)
C28 C27 H27 120.1
C26 C27 H27 120.1
C27 C28 C29 120.54(19)
C27 C28 H28 119.7
C29 C28 H28 119.7
C30 C29 C28 120.4(2)
C30 C29 H29 119.8
C28 C29 H29 119.8
C29 C30 C31 119.45(19)
C29 C30 H30 120.3
C31 C30 H30 120.3
C26 C31 C30 120.08(17)
C26 C31 P2 118.35(14)
C30 C31 P2 121.50(15)
C33 C32 C37 118.97(18)
C33 C32 P2 118.91(14)
C37 C32 P2 122.09(15)
C34 C33 C32 120.50(19)
C34 C33 H33 119.7
C32 C33 H33 119.7
C35 C34 C33 120.0(2)
C35 C34 H34 120.0
C33 C34 H34 120.0
C36 C35 C34 120.0(2)
C36 C35 H35 120.0
C34 C35 H35 120.0
C35 C36 C37 120.5(2)
C35 C36 H36 119.8
C37 C36 H36 119.8
C36 C37 C32 120.13(19)
C36 C37 H37 119.9
C32 C37 H37 119.9
C39 C38 C43 119.5(2)
C39 C38 P2 116.92(16)
C43 C38 P2 123.50(17)
C38 C39 C40 120.1(2)
C38 C39 H39 120.0
C40 C39 H39 120.0
C41 C40 C39 120.1(3)
C41 C40 H40 120.0
C39 C40 H40 120.0
C42 C41 C40 120.1(2)
C42 C41 H41 120.0
C40 C41 H41 120.0
C41 C42 C43 120.4(3)
C41 C42 H42 119.8
C43 C42 H42 119.8
C42 C43 C38 119.8(2)
C42 C43 H43 120.1
C38 C43 H43 120.1
F3 C44 F1 107.0(6)
F3 C44 F2 106.7(5)
F1 C44 F2 106.6(4)
F3 C44 S2 113.7(4)
F1 C44 S2 112.7(4)
F2 C44 S2 109.6(5)
C13 N1 C9 119.12(17)
C13 N1 Pt1 125.24(13)
C9 N1 Pt1 115.55(12)
C20 P1 C26 105.27(9)
C20 P1 C14 105.28(9)
C26 P1 C14 103.94(9)
C20 P1 Pt1 112.84(6)
C26 P1 Pt1 107.96(6)
C14 P1 Pt1 120.29(6)
C38 P2 C31 104.78(9)
C38 P2 C32 109.23(9)
C31 P2 C32 103.60(9)
C38 P2 Pt1 115.35(7)
C31 P2 Pt1 109.89(7)
C32 P2 Pt1 113.04(6)
C1 S1 C8 93.04(9)
O2 S2 O3 115.82(13)
O2 S2 O1 112.25(13)
O3 S2 O1 114.78(14)
O2 S2 C44 103.9(2)
O3 S2 C44 104.16(19)
O1 S2 C44 104.2(3)
C1 Pt1 N1 78.21(7)
C1 Pt1 P2 96.89(5)
N1 Pt1 P2 174.20(4)
C1 Pt1 P1 173.44(5)
N1 Pt1 P1 99.29(4)
P2 Pt1 P1 85.905(17)

loop_
_geom_bond_atom_site_label_1
_geom_bond_atom_site_label_2
_geom_bond_distance
C1 C2 1.383(3)
C1 S1 1.7254(18)
C1 Pt1 2.0405(17)
C2 C3 1.449(2)
C2 C9 1.454(3)
C3 C8 1.410(3)
C3 C4 1.415(3)
C4 C5 1.384(3)
C4 H4 0.9500
C5 C6 1.392(3)
C5 H5 0.9500
C6 C7 1.382(3)
C6 H6 0.9500
C7 C8 1.397(3)
C7 H7 0.9500
C8 S1 1.741(2)
C9 N1 1.374(2)
C9 C10 1.392(3)
C10 C11 1.386(3)
C10 H10 0.9500
C11 C12 1.381(3)
C11 H11 0.9500
C12 C13 1.380(3)
C12 H12 0.9500
C13 N1 1.340(2)
C13 H13 0.9500
C14 C15 1.395(3)
C14 C19 1.396(3)
C14 P1 1.8261(18)
C15 C16 1.388(3)
C15 H15 0.9500
C16 C17 1.387(3)
C16 H16 0.9500
C17 C18 1.386(3)
C17 H17 0.9500
C18 C19 1.392(3)
C18 H18 0.9500
C19 H19 0.9500
C20 C25 1.396(3)
C20 C21 1.397(3)
C20 P1 1.8172(19)
C21 C22 1.389(3)
C21 H21 0.9500
C22 C23 1.385(4)
C22 H22 0.9500
C23 C24 1.380(4)
C23 H23 0.9500
C24 C25 1.396(3)
C24 H24 0.9500
C25 H25 0.9500
C26 C31 1.395(3)
C26 C27 1.400(3)
C26 P1 1.8193(19)
C27 C28 1.383(3)
C27 H27 0.9500
C28 C29 1.387(3)
C28 H28 0.9500
C29 C30 1.386(3)
C29 H29 0.9500
C30 C31 1.403(3)
C30 H30 0.9500
C31 P2 1.8131(19)
C32 C33 1.396(3)
C32 C37 1.397(3)
C32 P2 1.817(2)
C33 C34 1.393(3)
C33 H33 0.9500
C34 C35 1.385(3)
C34 H34 0.9500
C35 C36 1.383(3)
C35 H35 0.9500
C36 C37 1.391(3)
C36 H36 0.9500
C37 H37 0.9500
C38 C39 1.389(3)
C38 C43 1.393(3)
C38 P2 1.811(2)
C39 C40 1.393(3)
C39 H39 0.9500
C40 C41 1.379(4)
C40 H40 0.9500
C41 C42 1.378(5)
C41 H41 0.9500
C42 C43 1.389(3)
C42 H42 0.9500
C43 H43 0.9500
C44 F3 1.311(7)
C44 F1 1.345(5)
C44 F2 1.383(6)
C44 S2 1.753(6)
N1 Pt1 2.1050(16)
O1 S2 1.447(2)
O2 S2 1.4118(18)
O3 S2 1.435(2)
P1 Pt1 2.3152(4)
P2 Pt1 2.2315(5)
